data_7233780
loop_
_publ_author_name
'Chengmin Ji'
'Zhihua Sun'
'Shu-Quan Zhang'
'Tianliang Chen'
'Pan Zhou'
'Yuanyuan Tang'
'Sangen Zhao'
'Junhua Luo'

_publ_section_title
;
 Switchable dielectric behaviour associated with above room-temperature
 phase transition in N-isopropylbenzylammonium dichloroacetate (N-IPBADC)
;
_journal_name_full 'Journal of Materials Chemistry C'
_journal_page_first 6134
_journal_page_last 6139
_journal_paper_doi 10.1039/C4TC00613E
_journal_volume 2
_journal_year 2014
_chemical_formula_moiety 'C10 H16 N, C2 H Cl2 O2'
_chemical_formula_sum 'C12 H17 Cl2 N O2'
_chemical_formula_weight 278.17
_chemical_name_common 'N-Isopropylbenzylammonium Dichloroacetate'
_space_group_IT_number 14
_space_group_name_Hall '-P 2ybc'
_space_group_name_H-M_alt 'P 1 21/c 1'
_symmetry_cell_setting monoclinic
_symmetry_space_group_name_H-M 'P 1 21/c 1'
_atom_sites_solution_hydrogens geom
_atom_sites_solution_primary direct
_atom_sites_solution_secondary difmap
_cell_angle_alpha 90.00
_cell_angle_beta 106.549(5)
_cell_angle_gamma 90.00
_cell_formula_units_Z 4
_cell_length_a 9.7856(5)
_cell_length_b 8.6119(3)
_cell_length_c 17.6992(11)
_cell_measurement_temperature 343(2)
_cell_volume 1429.77(13)
_computing_structure_refinement 'SHELXL-97 (Sheldrick, 1997)'
_computing_structure_solution 'SHELXS-97 (Sheldrick, 1990)'
_diffrn_ambient_temperature 343(2)
_diffrn_measured_fraction_theta_full 0.998
_diffrn_measured_fraction_theta_max 0.998
_diffrn_radiation_monochromator graphite
_diffrn_radiation_source 'fine-focus sealed tube'
_diffrn_radiation_type MoK\a
_diffrn_radiation_wavelength 0.71073
_diffrn_reflns_av_R_equivalents 0.0335
_diffrn_reflns_av_sigmaI/netI 0.0337
_diffrn_reflns_limit_h_max 12
_diffrn_reflns_limit_h_min -12
_diffrn_reflns_limit_k_max 10
_diffrn_reflns_limit_k_min -10
_diffrn_reflns_limit_l_max 22
_diffrn_reflns_limit_l_min -20
_diffrn_reflns_number 8983
_diffrn_reflns_theta_full 26.37
_diffrn_reflns_theta_max 26.37
_diffrn_reflns_theta_min 3.20
_exptl_absorpt_coefficient_mu 0.445
_exptl_absorpt_correction_T_max 0.925
_exptl_absorpt_correction_T_min 0.875
_exptl_absorpt_correction_type multi-scan
_exptl_absorpt_process_details 'CrystalClear (Rigaku Inc., 2008)'
_exptl_crystal_density_diffrn 1.292
_exptl_crystal_density_method 'not measured'
_exptl_crystal_F_000 584
_exptl_crystal_size_max 0.35
_exptl_crystal_size_mid 0.25
_exptl_crystal_size_min 0.20
_refine_diff_density_max 0.742
_refine_diff_density_min -0.599
_refine_diff_density_rms 0.091
_refine_ls_extinction_method none
_refine_ls_goodness_of_fit_ref 1.088
_refine_ls_hydrogen_treatment mixed
_refine_ls_matrix_type full
_refine_ls_number_parameters 156
_refine_ls_number_reflns 2928
_refine_ls_number_restraints 0
_refine_ls_restrained_S_all 1.088
_refine_ls_R_factor_all 0.1060
_refine_ls_R_factor_gt 0.0824
_refine_ls_shift/su_max 0.000
_refine_ls_shift/su_mean 0.000
_refine_ls_structure_factor_coef Fsqd
_refine_ls_weighting_details 'calc w=1/[\s^2^(Fo^2^)+(0.1407P)^2^+0.6151P] where P=(Fo^2^+2Fc^2^)/3'
_refine_ls_weighting_scheme calc
_refine_ls_wR_factor_gt 0.2368
_refine_ls_wR_factor_ref 0.2664
_reflns_number_gt 1972
_reflns_number_total 2928
_reflns_threshold_expression >2sigma(I)
_cod_data_source_file 1000003.cif
_cod_data_source_block PCOD1000003
_cod_original_sg_symbol_H-M 'P 21/c'
_cod_database_code 7233780

loop_
_symmetry_equiv_pos_as_xyz
'x, y, z'
'-x, y+1/2, -z+1/2'
'-x, -y, -z'
'x, -y-1/2, z-1/2'

loop_
_atom_site_label
_atom_site_type_symbol
_atom_site_fract_x
_atom_site_fract_y
_atom_site_fract_z
_atom_site_U_iso_or_equiv
_atom_site_adp_type
_atom_site_occupancy
_atom_site_symmetry_multiplicity
_atom_site_calc_flag
_atom_site_refinement_flags
_atom_site_disorder_assembly
_atom_site_disorder_group
Cl1 Cl 0.62597(15) 0.66398(14) 0.01226(8) 0.1104(6) Uani 1 1 d . . .
Cl2 Cl 0.69164(15) 0.98547(15) -0.00738(8) 0.1084(6) Uani 1 1 d . . .
N1 N 0.9458(3) 0.2417(3) 0.19716(15) 0.0541(7) Uani 1 1 d . . .
H1A H 0.9204 0.1458 0.1746 0.065 Uiso 1 1 calc R . .
H1B H 0.9982 0.2258 0.2486 0.065 Uiso 1 1 calc R . .
O1 O 0.8726(3) 0.6882(3) 0.14890(18) 0.0895(9) Uani 1 1 d . . .
O2 O 0.8992(3) 0.9392(3) 0.14781(18) 0.0904(9) Uani 1 1 d . . .
C6 C 0.7255(3) 0.2383(3) 0.2399(2) 0.0585(8) Uani 1 1 d . . .
C11 C 0.8373(4) 0.8183(3) 0.1235(2) 0.0623(8) Uani 1 1 d . . .
C7 C 0.8135(4) 0.3275(4) 0.1968(3) 0.0727(10) Uani 1 1 d . . .
H7A H 0.7561 0.3456 0.1417 0.087 Uiso 1 1 calc R . .
H7B H 0.8394 0.4299 0.2223 0.087 Uiso 1 1 calc R . .
C8 C 1.0394(4) 0.3214(4) 0.1544(2) 0.0695(10) Uani 1 1 d . . .
H8 H 1.0596 0.4291 0.1757 0.083 Uiso 1 1 calc R . .
C1 C 0.7570(4) 0.2434(4) 0.3209(2) 0.0741(10) Uani 1 1 d . . .
H1 H 0.8354 0.3033 0.3507 0.089 Uiso 1 1 calc R . .
C12 C 0.6916(4) 0.8354(4) 0.0610(2) 0.0760(11) Uani 1 1 d . . .
H12 H 0.6223 0.8675 0.0901 0.091 Uiso 1 1 calc R . .
C5 C 0.6117(4) 0.1497(5) 0.1976(2) 0.0715(10) Uani 1 1 d . . .
H5 H 0.5891 0.1449 0.1418 0.086 Uiso 1 1 calc R . .
C9 C 1.1784(5) 0.2340(6) 0.1722(3) 0.0938(13) Uani 1 1 d . . .
H9A H 1.1604 0.1276 0.1521 0.141 Uiso 1 1 calc R . .
H9B H 1.2224 0.2312 0.2293 0.141 Uiso 1 1 calc R . .
H9C H 1.2426 0.2861 0.1468 0.141 Uiso 1 1 calc R . .
C4 C 0.5309(4) 0.0684(5) 0.2363(3) 0.0881(12) Uani 1 1 d . . .
H4 H 0.4532 0.0070 0.2070 0.106 Uiso 1 1 calc R . .
C2 C 0.6743(5) 0.1611(5) 0.3589(3) 0.0875(12) Uani 1 1 d . . .
H2 H 0.6964 0.1647 0.4147 0.105 Uiso 1 1 calc R . .
C3 C 0.5616(5) 0.0752(6) 0.3167(3) 0.0916(13) Uani 1 1 d . . .
H3 H 0.5045 0.0201 0.3430 0.110 Uiso 1 1 calc R . .
C10 C 0.9635(6) 0.3321(6) 0.0677(3) 0.1042(16) Uani 1 1 d . . .
H10A H 1.0289 0.3729 0.0397 0.156 Uiso 1 1 calc R . .
H10B H 0.8813 0.4017 0.0596 0.156 Uiso 1 1 calc R . .
H10C H 0.9307 0.2286 0.0474 0.156 Uiso 1 1 calc R . .

loop_
_atom_site_aniso_label
_atom_site_aniso_U_11
_atom_site_aniso_U_22
_atom_site_aniso_U_33
_atom_site_aniso_U_23
_atom_site_aniso_U_13
_atom_site_aniso_U_12
Cl1 0.1164(10) 0.0864(8) 0.1014(9) -0.0149(6) -0.0123(7) -0.0264(7)
Cl2 0.1207(11) 0.0907(9) 0.0953(9) 0.0327(6) 0.0010(7) -0.0032(7)
N1 0.0568(15) 0.0369(12) 0.0645(15) 0.0010(10) 0.0108(12) -0.0026(10)
O1 0.098(2) 0.0471(14) 0.098(2) 0.0080(12) -0.0130(16) -0.0003(12)
O2 0.096(2) 0.0455(13) 0.107(2) -0.0129(13) -0.0079(16) -0.0098(13)
C6 0.0506(16) 0.0437(15) 0.078(2) 0.0030(14) 0.0136(15) 0.0074(13)
C11 0.067(2) 0.0457(17) 0.067(2) -0.0037(13) 0.0084(16) -0.0016(14)
C7 0.069(2) 0.0501(19) 0.099(3) 0.0179(16) 0.024(2) 0.0130(15)
C8 0.080(2) 0.0452(17) 0.087(2) 0.0031(15) 0.030(2) -0.0079(15)
C1 0.066(2) 0.065(2) 0.081(2) -0.0070(18) 0.0053(18) -0.0029(17)
C12 0.078(2) 0.062(2) 0.076(2) 0.0010(16) 0.0024(19) -0.0028(17)
C5 0.062(2) 0.074(2) 0.072(2) -0.0090(17) 0.0082(17) -0.0029(18)
C9 0.080(3) 0.098(3) 0.113(3) 0.008(3) 0.043(3) -0.001(2)
C4 0.064(2) 0.089(3) 0.106(3) -0.013(2) 0.017(2) -0.021(2)
C2 0.098(3) 0.093(3) 0.071(2) 0.007(2) 0.023(2) 0.005(2)
C3 0.082(3) 0.090(3) 0.111(4) 0.007(3) 0.039(3) -0.009(2)
C10 0.118(4) 0.106(4) 0.092(3) 0.034(2) 0.035(3) -0.001(3)

loop_
_atom_type_symbol
_atom_type_description
_atom_type_scat_dispersion_real
_atom_type_scat_dispersion_imag
_atom_type_scat_source
C C 0.0033 0.0016 'International Tables Vol C Tables 4.2.6.8 and 6.1.1.4'
H H 0.0000 0.0000 'International Tables Vol C Tables 4.2.6.8 and 6.1.1.4'
Cl Cl 0.1484 0.1585 'International Tables Vol C Tables 4.2.6.8 and 6.1.1.4'
N N 0.0061 0.0033 'International Tables Vol C Tables 4.2.6.8 and 6.1.1.4'
O O 0.0106 0.0060 'International Tables Vol C Tables 4.2.6.8 and 6.1.1.4'

loop_
_geom_angle_atom_site_label_1
_geom_angle_atom_site_label_2
_geom_angle_atom_site_label_3
_geom_angle
_geom_angle_site_symmetry_1
_geom_angle_site_symmetry_3
C7 N1 C8 115.0(2) . .
C7 N1 H1A 108.5 . .
C8 N1 H1A 108.5 . .
C7 N1 H1B 108.5 . .
C8 N1 H1B 108.5 . .
H1A N1 H1B 107.5 . .
C1 C6 C5 119.2(3) . .
C1 C6 C7 121.1(3) . .
C5 C6 C7 119.7(3) . .
O2 C11 O1 126.4(3) . .
O2 C11 C12 115.9(3) . .
O1 C11 C12 117.3(3) . .
N1 C7 C6 111.4(2) . .
N1 C7 H7A 109.3 . .
C6 C7 H7A 109.3 . .
N1 C7 H7B 109.3 . .
C6 C7 H7B 109.3 . .
H7A C7 H7B 108.0 . .
C10 C8 C9 113.5(4) . .
C10 C8 N1 110.2(3) . .
C9 C8 N1 108.0(3) . .
C10 C8 H8 108.4 . .
C9 C8 H8 108.4 . .
N1 C8 H8 108.4 . .
C6 C1 C2 120.0(4) . .
C6 C1 H1 120.0 . .
C2 C1 H1 120.0 . .
C11 C12 Cl1 114.2(3) . .
C11 C12 Cl2 112.3(3) . .
Cl1 C12 Cl2 110.7(2) . .
C11 C12 H12 106.4 . .
Cl1 C12 H12 106.4 . .
Cl2 C12 H12 106.4 . .
C4 C5 C6 120.0(4) . .
C4 C5 H5 120.0 . .
C6 C5 H5 120.0 . .
C8 C9 H9A 109.5 . .
C8 C9 H9B 109.5 . .
H9A C9 H9B 109.5 . .
C8 C9 H9C 109.5 . .
H9A C9 H9C 109.5 . .
H9B C9 H9C 109.5 . .
C3 C4 C5 120.6(4) . .
C3 C4 H4 119.7 . .
C5 C4 H4 119.7 . .
C3 C2 C1 120.4(4) . .
C3 C2 H2 119.8 . .
C1 C2 H2 119.8 . .
C2 C3 C4 119.8(4) . .
C2 C3 H3 120.1 . .
C4 C3 H3 120.1 . .
C8 C10 H10A 109.5 . .
C8 C10 H10B 109.5 . .
H10A C10 H10B 109.5 . .
C8 C10 H10C 109.5 . .
H10A C10 H10C 109.5 . .
H10B C10 H10C 109.5 . .

loop_
_geom_bond_atom_site_label_1
_geom_bond_atom_site_label_2
_geom_bond_distance
_geom_bond_site_symmetry_2
Cl1 C12 1.738(4) .
Cl2 C12 1.771(4) .
N1 C7 1.488(4) .
N1 C8 1.509(4) .
N1 H1A 0.9200 .
N1 H1B 0.9200 .
O1 C11 1.220(4) .
O2 C11 1.220(4) .
C6 C1 1.379(5) .
C6 C5 1.381(5) .
C6 C7 1.513(5) .
C11 C12 1.542(5) .
C7 H7A 0.9900 .
C7 H7B 0.9900 .
C8 C10 1.504(6) .
C8 C9 1.507(6) .
C8 H8 1.0000 .
C1 C2 1.385(6) .
C1 H1 0.9500 .
C12 H12 1.0000 .
C5 C4 1.376(6) .
C5 H5 0.9500 .
C9 H9A 0.9800 .
C9 H9B 0.9800 .
C9 H9C 0.9800 .
C4 C3 1.369(6) .
C4 H4 0.9500 .
C2 C3 1.361(6) .
C2 H2 0.9500 .
C3 H3 0.9500 .
C10 H10A 0.9800 .
C10 H10B 0.9800 .
C10 H10C 0.9800 .

loop_
_geom_torsion_atom_site_label_1
_geom_torsion_atom_site_label_2
_geom_torsion_atom_site_label_3
_geom_torsion_atom_site_label_4
_geom_torsion
_geom_torsion_site_symmetry_1
_geom_torsion_site_symmetry_2
_geom_torsion_site_symmetry_3
_geom_torsion_site_symmetry_4
C8 N1 C7 C6 179.2(3) . . . .
C1 C6 C7 N1 81.8(4) . . . .
C5 C6 C7 N1 -98.0(4) . . . .
C7 N1 C8 C10 -65.2(4) . . . .
C7 N1 C8 C9 170.4(3) . . . .
C5 C6 C1 C2 -0.5(5) . . . .
C7 C6 C1 C2 179.7(3) . . . .
O2 C11 C12 Cl1 166.4(3) . . . .
O1 C11 C12 Cl1 -20.4(5) . . . .
O2 C11 C12 Cl2 39.3(5) . . . .
O1 C11 C12 Cl2 -147.5(3) . . . .
C1 C6 C5 C4 0.3(5) . . . .
C7 C6 C5 C4 -179.9(3) . . . .
C6 C5 C4 C3 0.5(6) . . . .
C6 C1 C2 C3 -0.1(6) . . . .
C1 C2 C3 C4 0.8(7) . . . .
C5 C4 C3 C2 -1.0(7) . . . .
